data_7047413
loop_
_publ_author_name
'Singh, Vikram'
'Ma, Pengtao'
'Drew, Michael G. B.'
'Wang, Jingping'
'Niu, Jingyang'

_publ_section_title
;
 A comprehensive approach providing a new synthetic route for bimetallic
 electrocatalysts via isoPOMs
 [M/Rh(Cp*)<sub>4</sub>W<sub>8</sub>O<sub>32</sub>] (M = Rh (1) and Ir
 (2)).
;
_journal_issue 39
_journal_name_full 'Dalton transactions (Cambridge, England : 2003)'
_journal_page_first 13870
_journal_page_last 13879
_journal_paper_doi 10.1039/c8dt03227k
_journal_volume 47
_journal_year 2018
_chemical_formula_sum 'C40 H100 O52 Rh4 W8'
_chemical_formula_weight 3295.63
_space_group_crystal_system monoclinic
_space_group_IT_number 14
_space_group_name_Hall '-P 2yn'
_space_group_name_H-M_alt 'P 1 21/n 1'
_symmetry_space_group_name_Hall '-P 2yn'
_symmetry_space_group_name_H-M 'P 1 21/n 1'
_atom_sites_solution_hydrogens geom
_audit_creation_method SHELXL-2016/6
_audit_update_record
;
2018-08-30 deposited with the CCDC.
2018-09-03 downloaded from the CCDC.
;
_cell_angle_alpha 90
_cell_angle_beta 99.352(3)
_cell_angle_gamma 90
_cell_formula_units_Z 2
_cell_length_a 12.461(2)
_cell_length_b 15.509(3)
_cell_length_c 22.269(4)
_cell_measurement_reflns_used 25416
_cell_measurement_temperature 296(2)
_cell_measurement_theta_max 27.497
_cell_measurement_theta_min 1.607
_cell_volume 4246.5(13)
_computing_cell_refinement 'Bruker SAINT'
_computing_data_collection 'Bruker APEX2'
_computing_data_reduction 'Bruker SAINT'
_computing_molecular_graphics PLATON(Spek,2004)
_computing_publication_material 'SHELXL-2016/6, PLATON, WINGX (Ferrugia, 2012)'
_computing_structure_refinement 'SHELXL-2016/6 (Sheldrick, 2016)'
_computing_structure_solution 'SHELXS-97 (Sheldrick, 2008)'
_diffrn_ambient_temperature 296(2)
_diffrn_measured_fraction_theta_full 0.999
_diffrn_measured_fraction_theta_max 0.985
_diffrn_measurement_device_type 'CCD area detector'
_diffrn_measurement_method 'phi and omega scans'
_diffrn_radiation_type MoK\a
_diffrn_radiation_wavelength 0.71073
_diffrn_reflns_av_R_equivalents 0.0384
_diffrn_reflns_av_unetI/netI 0.0494
_diffrn_reflns_Laue_measured_fraction_full 0.999
_diffrn_reflns_Laue_measured_fraction_max 0.985
_diffrn_reflns_limit_h_max 15
_diffrn_reflns_limit_h_min -16
_diffrn_reflns_limit_k_max 17
_diffrn_reflns_limit_k_min -19
_diffrn_reflns_limit_l_max 27
_diffrn_reflns_limit_l_min -28
_diffrn_reflns_number 25416
_diffrn_reflns_point_group_measured_fraction_full 0.999
_diffrn_reflns_point_group_measured_fraction_max 0.985
_diffrn_reflns_theta_full 25.242
_diffrn_reflns_theta_max 27.497
_diffrn_reflns_theta_min 1.607
_exptl_absorpt_coefficient_mu 11.632
_exptl_absorpt_correction_T_max 0.7457
_exptl_absorpt_correction_T_min 0.4117
_exptl_absorpt_correction_type multi-scan
_exptl_absorpt_process_details SADABS-2008/1
_exptl_crystal_colour orange
_exptl_crystal_density_diffrn 2.578
_exptl_crystal_description block
_exptl_crystal_F_000 3056
_exptl_crystal_size_max 0.34
_exptl_crystal_size_mid 0.22
_exptl_crystal_size_min 0.17
_refine_diff_density_max 1.862
_refine_diff_density_min -1.467
_refine_diff_density_rms 0.297
_refine_ls_extinction_method none
_refine_ls_goodness_of_fit_ref 1.047
_refine_ls_hydrogen_treatment constr
_refine_ls_matrix_type full
_refine_ls_number_parameters 480
_refine_ls_number_reflns 9603
_refine_ls_number_restraints 43
_refine_ls_restrained_S_all 1.052
_refine_ls_R_factor_all 0.0599
_refine_ls_R_factor_gt 0.0403
_refine_ls_shift/su_max 0.003
_refine_ls_shift/su_mean 0.000
_refine_ls_structure_factor_coef Fsqd
_refine_ls_weighting_details 'w=1/[\s^2^(Fo^2^)+(0.0520P)^2^+31.7187P] where P=(Fo^2^+2Fc^2^)/3'
_refine_ls_weighting_scheme calc
_refine_ls_wR_factor_gt 0.1017
_refine_ls_wR_factor_ref 0.1086
_reflns_Friedel_coverage 0.000
_reflns_number_gt 7495
_reflns_number_total 9603
_reflns_threshold_expression 'I > 2\s(I)'
_cod_data_source_file c8dt03227k2.cif
_cod_data_source_block shelx
_cod_depositor_comments 'Adding full bibliography for 7047413--7047414.cif.'
_cod_original_cell_volume 4246.3(14)
_cod_database_code 7047413
_shelx_shelxl_version_number 2016/6
_shelx_space_group_comment
;
The symmetry employed for this shelxl refinement is uniquely defined
by the following loop, which should always be used as a source of
symmetry information in preference to the above space-group names.
They are only intended as comments.
;
_shelx_estimated_absorpt_t_min 0.110
_shelx_estimated_absorpt_t_max 0.242

loop_
_space_group_symop_operation_xyz
'x, y, z'
'-x+1/2, y+1/2, -z+1/2'
'-x, -y, -z'
'x-1/2, -y-1/2, z-1/2'

loop_
_atom_site_label
_atom_site_type_symbol
_atom_site_fract_x
_atom_site_fract_y
_atom_site_fract_z
_atom_site_U_iso_or_equiv
_atom_site_adp_type
_atom_site_occupancy
_atom_site_site_symmetry_order
_atom_site_calc_flag
_atom_site_refinement_flags_posn
_atom_site_refinement_flags_adp
_atom_site_refinement_flags_occupancy
_atom_site_disorder_assembly
_atom_site_disorder_group
W1 W 0.53260(3) 0.33782(2) 0.07394(2) 0.02318(10) Uani 1 1 d . . . . .
W2 W 0.46200(3) 0.70486(2) 0.08861(2) 0.02133(9) Uani 1 1 d . . . . .
W3 W 0.49496(3) 0.52360(2) 0.17119(2) 0.02162(9) Uani 1 1 d . . . . .
W4 W 0.33640(3) 0.52105(2) 0.03127(2) 0.01969(9) Uani 1 1 d . . . . .
Rh6 Rh 0.26513(6) 0.61944(5) 0.14271(3) 0.02525(16) Uani 1 1 d . . . . .
Rh5 Rh 0.70846(6) 0.68634(5) 0.20073(3) 0.02649(17) Uani 1 1 d . . . . .
O1 O 0.3177(5) 0.6425(4) 0.0593(3) 0.0217(13) Uani 1 1 d . . . . .
O2 O 0.4000(6) 0.8024(4) 0.0983(3) 0.0331(16) Uani 1 1 d . . . . .
O3 O 0.5348(6) 0.4184(4) 0.1405(3) 0.0278(15) Uani 1 1 d . . . . .
O4 O 0.4347(5) 0.6440(4) 0.1636(3) 0.0223(13) Uani 1 1 d . . . . .
O5 O 0.2013(6) 0.4971(5) 0.0072(3) 0.0320(16) Uani 1 1 d . . . . .
O6 O 0.4408(7) 0.2667(5) 0.0970(3) 0.0424(19) Uani 1 1 d . . . . .
O7 O 0.5015(5) 0.5687(4) 0.0778(3) 0.0206(13) Uani 1 1 d . . . . .
O8 O 0.3426(5) 0.5050(4) 0.1217(3) 0.0230(13) Uani 1 1 d . . . . .
O9 O 0.3791(5) 0.5647(4) -0.0361(3) 0.0242(14) Uani 1 1 d . . . . .
O10 O 0.4009(5) 0.4160(4) 0.0306(3) 0.0216(13) Uani 1 1 d . . . . .
O11 O 0.6258(5) 0.5678(4) 0.1922(3) 0.0288(15) Uani 1 1 d . . . . .
O12 O 0.5993(5) 0.7226(4) 0.1220(3) 0.0280(15) Uani 1 1 d . . . . .
O13 O 0.6530(6) 0.2886(5) 0.1011(3) 0.0382(18) Uani 1 1 d D . . . .
O14 O 0.8082(6) 0.6332(5) 0.1389(3) 0.042(2) Uani 1 1 d . . . . .
O15 O 0.4799(5) 0.7115(4) 0.0079(3) 0.0252(14) Uani 1 1 d . . . . .
O16 O 0.4580(6) 0.4951(5) 0.2402(3) 0.0347(17) Uani 1 1 d . . . . .
C20 C 0.1865(9) 0.7164(7) 0.1861(5) 0.036(3) Uani 1 1 d . . . . .
C21 C 0.2051(10) 0.6437(8) 0.2250(5) 0.044(3) Uani 1 1 d . . . . .
C23 C 0.7413(12) 0.8093(7) 0.2383(5) 0.046(3) Uani 1 1 d . . . . .
C24 C 0.0973(9) 0.6018(9) 0.1377(7) 0.056(4) Uani 1 1 d . . . . .
C25 C 0.1487(12) 0.5746(9) 0.1941(8) 0.062(4) Uani 1 1 d . . . . .
C26 C 0.6602(10) 0.7683(10) 0.2671(6) 0.051(4) Uani 1 1 d . . . . .
C30 C 0.8158(11) 0.6884(8) 0.2830(5) 0.046(3) Uani 1 1 d . . . . .
C32 C 0.8359(10) 0.7587(8) 0.2505(5) 0.044(3) Uani 1 1 d . . . . .
C33 C 0.2730(15) 0.6428(12) 0.2859(6) 0.084(6) Uani 1 1 d . . . . .
H33A H 0.227922 0.652680 0.316325 0.126 Uiso 1 1 calc R U . . .
H33B H 0.326934 0.687424 0.288153 0.126 Uiso 1 1 calc R U . . .
H33C H 0.308219 0.587850 0.292773 0.126 Uiso 1 1 calc R U . . .
C35 C 0.7077(13) 0.6935(10) 0.2943(5) 0.058(4) Uani 1 1 d . . . . .
C36 C 0.9441(15) 0.7784(14) 0.2319(8) 0.101(7) Uani 1 1 d . . . . .
H36A H 0.968324 0.729301 0.211480 0.151 Uiso 1 1 calc R U . . .
H36B H 0.996314 0.791371 0.267395 0.151 Uiso 1 1 calc R U . . .
H36C H 0.936811 0.827102 0.204911 0.151 Uiso 1 1 calc R U . . .
C38 C 0.6498(18) 0.6342(14) 0.3290(8) 0.106(7) Uani 1 1 d . U . . .
H38A H 0.683130 0.578266 0.330143 0.159 Uiso 1 1 calc R U . . .
H38B H 0.575176 0.629918 0.309874 0.159 Uiso 1 1 calc R U . . .
H38C H 0.653139 0.655444 0.369755 0.159 Uiso 1 1 calc R U . . .
C39 C 0.1188(10) 0.6915(9) 0.1335(5) 0.050(3) Uani 1 1 d . . . . .
C40 C 0.8947(15) 0.6197(11) 0.3069(7) 0.091(6) Uani 1 1 d . U . . .
H40A H 0.920664 0.629544 0.349288 0.136 Uiso 1 1 calc R U . . .
H40B H 0.954956 0.620610 0.284888 0.136 Uiso 1 1 calc R U . . .
H40C H 0.859509 0.564496 0.301734 0.136 Uiso 1 1 calc R U . . .
C42 C 0.2298(12) 0.8039(8) 0.2012(7) 0.059(4) Uani 1 1 d . . . . .
H42A H 0.212105 0.840712 0.166383 0.089 Uiso 1 1 calc R U . . .
H42B H 0.307408 0.801066 0.212795 0.089 Uiso 1 1 calc R U . . .
H42C H 0.198121 0.826743 0.234405 0.089 Uiso 1 1 calc R U . . .
C43 C 0.1443(19) 0.4849(12) 0.2199(10) 0.112(7) Uani 1 1 d . U . . .
H43A H 0.216812 0.465218 0.234736 0.168 Uiso 1 1 calc R U . . .
H43B H 0.110213 0.446550 0.188671 0.168 Uiso 1 1 calc R U . . .
H43C H 0.103054 0.485808 0.252772 0.168 Uiso 1 1 calc R U . . .
C47 C 0.5485(13) 0.8000(13) 0.2669(8) 0.096(6) Uani 1 1 d . U . . .
H47A H 0.545086 0.830012 0.304217 0.144 Uiso 1 1 calc R U . . .
H47B H 0.499100 0.752127 0.263036 0.144 Uiso 1 1 calc R U . . .
H47C H 0.528764 0.838605 0.233170 0.144 Uiso 1 1 calc R U . . .
C49 C 0.0781(15) 0.7468(13) 0.0832(7) 0.096(6) Uani 1 1 d . U . . .
H49A H 0.065243 0.713413 0.046395 0.145 Uiso 1 1 calc R U . . .
H49B H 0.130645 0.790948 0.079473 0.145 Uiso 1 1 calc R U . . .
H49C H 0.011309 0.772904 0.089994 0.145 Uiso 1 1 calc R U . . .
C50 C 0.7337(17) 0.8923(10) 0.2069(7) 0.089(6) Uani 1 1 d . U . . .
H50A H 0.761882 0.936879 0.234992 0.134 Uiso 1 1 calc R U . . .
H50B H 0.658983 0.904373 0.190768 0.134 Uiso 1 1 calc R U . . .
H50C H 0.775259 0.890305 0.174166 0.134 Uiso 1 1 calc R U . . .
C51 C 0.0253(14) 0.5482(14) 0.0923(10) 0.109(7) Uani 1 1 d . U . . .
H51A H -0.043136 0.539450 0.105952 0.164 Uiso 1 1 calc R U . . .
H51B H 0.059256 0.493492 0.088142 0.164 Uiso 1 1 calc R U . . .
H51C H 0.013412 0.577235 0.053747 0.164 Uiso 1 1 calc R U . . .
O1W O 0.7612(8) 0.7021(6) 0.0238(4) 0.060(3) Uani 1 1 d . . . A 1
O2W O 0.2651(9) 0.3413(6) 0.1402(5) 0.065(3) Uani 1 1 d . . . B 1
O3W O 0.7961(8) 0.4624(6) 0.1500(4) 0.061(3) Uani 1 1 d . . . C 1
O4W O 0.4800(19) 0.4685(15) 0.3654(10) 0.061(6) Uiso 0.5 1 d . . P D 1
O5W O -0.0898(13) 0.7141(11) -0.0637(7) 0.046(4) Uiso 0.5 1 d . . P E 1
O6W O 0.139(2) 0.6549(17) -0.0671(11) 0.077(7) Uiso 0.5 1 d . . P F 1
O7W O 0.7870(16) 0.2405(15) 0.0250(9) 0.082(6) Uiso 0.5 1 d D . P G 2
O8W O 0.6809(14) 0.8405(12) 0.0475(8) 0.051(4) Uiso 0.5 1 d . . P H 2
O9W O 0.650(2) 0.4080(17) 0.4383(11) 0.092(7) Uiso 0.5 1 d . . P I 1
O10W O 0.329(2) 1.1183(18) 0.0683(12) 0.088(8) Uiso 0.5 1 d . . P J 1
O11W O 0.390(3) 1.102(2) 0.0600(16) 0.136(13) Uiso 0.5 1 d . . P K 2
O12W O 0.091(2) 0.6287(17) -0.0643(11) 0.082(7) Uiso 0.5 1 d . . P L 2
O13W O 0.418(2) 0.6165(18) 0.4501(12) 0.100(8) Uiso 0.5 1 d . . P M 1
O14W O 0.659(3) 0.581(3) 0.4888(17) 0.098(12) Uiso 0.3333 1 d . . P N 1
O15W O 0.631(6) 0.980(4) 0.054(3) 0.17(2) Uiso 0.3333 1 d . . P O 1
O16W O 0.685(3) 1.133(2) 0.0229(16) 0.089(11) Uiso 0.3333 1 d . . P P 2
O17W O 0.564(4) 0.944(3) 0.072(2) 0.111(14) Uiso 0.3333 1 d . . P Q 2
O18W O 0.437(3) 0.970(2) 0.1284(17) 0.091(11) Uiso 0.3333 1 d . . P R 1
O19W O 0.439(3) 0.487(2) 0.3657(13) 0.049(7) Uiso 0.3333 1 d . . P S 2

loop_
_atom_site_aniso_label
_atom_site_aniso_U_11
_atom_site_aniso_U_22
_atom_site_aniso_U_33
_atom_site_aniso_U_23
_atom_site_aniso_U_13
_atom_site_aniso_U_12
W1 0.0356(2) 0.01605(18) 0.01648(17) 0.00232(14) 0.00003(14) 0.00317(15)
W2 0.0291(2) 0.01603(18) 0.01762(17) -0.00160(14) 0.00003(14) 0.00057(15)
W3 0.0304(2) 0.01907(19) 0.01403(17) -0.00034(13) -0.00046(14) 0.00174(15)
W4 0.02228(18) 0.01833(19) 0.01703(17) -0.00082(13) -0.00106(13) 0.00000(14)
Rh6 0.0271(4) 0.0233(4) 0.0261(4) -0.0019(3) 0.0068(3) 0.0035(3)
Rh5 0.0289(4) 0.0292(4) 0.0195(3) -0.0079(3) -0.0016(3) -0.0003(3)
O1 0.031(4) 0.011(3) 0.022(3) 0.000(2) -0.001(3) 0.003(2)
O2 0.046(4) 0.017(3) 0.036(4) -0.003(3) 0.003(3) 0.004(3)
O3 0.038(4) 0.023(4) 0.020(3) 0.000(3) 0.000(3) 0.003(3)
O4 0.024(3) 0.023(3) 0.018(3) -0.001(3) -0.002(2) 0.005(3)
O5 0.027(4) 0.035(4) 0.031(4) -0.002(3) -0.002(3) -0.004(3)
O6 0.075(6) 0.027(4) 0.025(4) 0.007(3) 0.009(4) 0.001(4)
O7 0.024(3) 0.019(3) 0.017(3) -0.003(2) -0.001(2) 0.004(3)
O8 0.033(4) 0.018(3) 0.017(3) -0.002(2) 0.001(3) 0.000(3)
O9 0.030(4) 0.022(3) 0.020(3) 0.000(3) 0.003(3) 0.000(3)
O10 0.022(3) 0.018(3) 0.023(3) -0.002(3) -0.001(2) 0.004(3)
O11 0.035(4) 0.024(4) 0.024(3) -0.002(3) -0.003(3) 0.004(3)
O12 0.035(4) 0.028(4) 0.020(3) -0.002(3) 0.001(3) -0.006(3)
O13 0.056(5) 0.028(4) 0.027(4) 0.002(3) -0.004(3) 0.015(3)
O14 0.036(4) 0.058(5) 0.034(4) -0.020(4) 0.008(3) 0.005(4)
O15 0.038(4) 0.019(3) 0.016(3) -0.004(3) -0.001(3) -0.002(3)
O16 0.054(5) 0.033(4) 0.018(3) 0.003(3) 0.011(3) 0.008(3)
C20 0.038(6) 0.036(6) 0.039(6) -0.009(5) 0.018(5) 0.006(5)
C21 0.042(7) 0.053(8) 0.044(7) 0.003(6) 0.028(5) 0.011(6)
C23 0.075(9) 0.028(6) 0.028(6) -0.009(5) -0.010(6) 0.003(6)
C24 0.026(6) 0.059(9) 0.089(10) -0.035(8) 0.031(7) -0.002(6)
C25 0.060(9) 0.045(8) 0.095(11) -0.001(8) 0.057(9) 0.003(7)
C26 0.035(6) 0.074(10) 0.042(7) -0.040(7) 0.003(5) 0.004(6)
C30 0.061(8) 0.034(7) 0.032(6) -0.012(5) -0.022(5) 0.000(6)
C32 0.040(7) 0.049(8) 0.043(6) -0.028(6) 0.005(5) -0.015(6)
C33 0.104(14) 0.114(15) 0.036(7) 0.013(8) 0.018(8) 0.044(11)
C35 0.087(11) 0.068(10) 0.017(5) -0.016(6) 0.005(6) -0.049(8)
C36 0.087(13) 0.126(17) 0.097(13) -0.061(12) 0.039(11) -0.057(12)
C38 0.144(14) 0.117(13) 0.061(9) -0.009(9) 0.027(10) -0.066(11)
C39 0.047(7) 0.064(9) 0.042(7) -0.008(6) 0.014(6) 0.028(6)
C40 0.102(11) 0.070(10) 0.078(10) -0.019(8) -0.056(9) 0.021(9)
C42 0.073(10) 0.038(7) 0.073(9) -0.023(7) 0.031(8) -0.007(7)
C43 0.136(14) 0.074(11) 0.149(15) 0.012(11) 0.091(12) 0.006(10)
C47 0.052(9) 0.130(14) 0.105(11) -0.067(10) 0.011(8) 0.015(9)
C49 0.097(11) 0.118(13) 0.071(10) 0.000(9) 0.006(9) 0.062(10)
C50 0.140(14) 0.059(9) 0.059(9) -0.006(8) -0.013(9) 0.013(9)
C51 0.067(10) 0.125(14) 0.141(14) -0.077(12) 0.035(10) -0.029(10)
O1W 0.059(6) 0.062(6) 0.055(5) 0.001(5) 0.003(4) -0.026(5)
O2W 0.085(7) 0.043(6) 0.072(6) 0.003(5) 0.030(6) -0.013(5)
O3W 0.058(6) 0.058(6) 0.064(6) 0.006(5) -0.002(5) 0.011(5)

loop_
_atom_type_symbol
_atom_type_description
_atom_type_scat_dispersion_real
_atom_type_scat_dispersion_imag
_atom_type_scat_source
C C 0.0033 0.0016 'International Tables Vol C Tables 4.2.6.8 and 6.1.1.4'
H H 0.0000 0.0000 'International Tables Vol C Tables 4.2.6.8 and 6.1.1.4'
O O 0.0106 0.0060 'International Tables Vol C Tables 4.2.6.8 and 6.1.1.4'
W W -0.8490 6.8722 'International Tables Vol C Tables 4.2.6.8 and 6.1.1.4'
Rh Rh -1.1178 0.9187 'International Tables Vol C Tables 4.2.6.8 and 6.1.1.4'

loop_
_geom_angle_atom_site_label_1
_geom_angle_atom_site_label_2
_geom_angle_atom_site_label_3
_geom_angle
_geom_angle_site_symmetry_1
_geom_angle_site_symmetry_3
O13 W1 O6 101.3(4) . .
O13 W1 O3 96.6(3) . .
O6 W1 O3 96.5(3) . .
O13 W1 O15 95.0(3) . 3_665
O6 W1 O15 94.1(3) . 3_665
O3 W1 O15 162.4(3) . 3_665
O13 W1 O9 88.7(3) . 3_665
O6 W1 O9 169.8(3) . 3_665
O3 W1 O9 84.2(3) . 3_665
O15 W1 O9 82.9(3) 3_665 3_665
O13 W1 O10 168.6(3) . .
O6 W1 O10 90.0(3) . .
O3 W1 O10 83.9(3) . .
O15 W1 O10 82.1(2) 3_665 .
O9 W1 O10 80.0(2) 3_665 .
O2 W2 O12 103.4(3) . .
O2 W2 O15 101.5(3) . .
O12 W2 O15 97.9(3) . .
O2 W2 O4 99.8(3) . .
O12 W2 O4 90.4(3) . .
O15 W2 O4 154.6(3) . .
O2 W2 O1 93.8(3) . .
O12 W2 O1 160.5(3) . .
O15 W2 O1 87.4(3) . .
O4 W2 O1 77.5(2) . .
O2 W2 O7 166.1(3) . .
O12 W2 O7 88.7(3) . .
O15 W2 O7 83.2(2) . .
O4 W2 O7 73.0(2) . .
O1 W2 O7 73.2(2) . .
O2 W2 Rh6 86.0(2) . .
O12 W2 Rh6 130.9(2) . .
O15 W2 Rh6 127.7(2) . .
O4 W2 Rh6 40.68(17) . .
O1 W2 Rh6 40.27(17) . .
O7 W2 Rh6 80.89(16) . .
O16 W3 O11 103.4(3) . .
O16 W3 O3 103.1(3) . .
O11 W3 O3 98.5(3) . .
O16 W3 O4 99.4(3) . .
O11 W3 O4 88.7(3) . .
O3 W3 O4 154.0(2) . .
O16 W3 O8 94.8(3) . .
O11 W3 O8 158.8(3) . .
O3 W3 O8 87.6(3) . .
O4 W3 O8 77.6(2) . .
O16 W3 O7 166.5(3) . .
O11 W3 O7 87.3(3) . .
O3 W3 O7 83.1(2) . .
O4 W3 O7 72.4(2) . .
O8 W3 O7 73.2(2) . .
O16 W3 Rh6 86.3(2) . .
O11 W3 Rh6 129.3(2) . .
O3 W3 Rh6 128.1(2) . .
O4 W3 Rh6 40.63(18) . .
O8 W3 Rh6 40.48(17) . .
O7 W3 Rh6 80.50(15) . .
O5 W4 O9 103.1(3) . .
O5 W4 O10 102.4(3) . .
O9 W4 O10 98.0(3) . .
O5 W4 O1 98.2(3) . .
O9 W4 O1 88.4(3) . .
O10 W4 O1 156.4(3) . .
O5 W4 O8 99.3(3) . .
O9 W4 O8 155.2(3) . .
O10 W4 O8 87.2(3) . .
O1 W4 O8 78.1(2) . .
O5 W4 O7 168.3(3) . .
O9 W4 O7 83.7(3) . .
O10 W4 O7 85.8(2) . .
O1 W4 O7 72.3(2) . .
O8 W4 O7 72.5(2) . .
O5 W4 Rh6 87.9(2) . .
O9 W4 Rh6 129.1(2) . .
O10 W4 Rh6 128.31(19) . .
O1 W4 Rh6 40.73(17) . .
O8 W4 Rh6 41.10(18) . .
O7 W4 Rh6 80.44(15) . .
C24 Rh6 O1 115.3(5) . .
C24 Rh6 C25 38.4(6) . .
O1 Rh6 C25 151.5(5) . .
C24 Rh6 O8 111.6(4) . .
O1 Rh6 O8 74.1(2) . .
C25 Rh6 O8 102.9(4) . .
C24 Rh6 C20 65.4(5) . .
O1 Rh6 C20 121.2(3) . .
C25 Rh6 C20 64.9(5) . .
O8 Rh6 C20 164.5(4) . .
C24 Rh6 C39 39.5(5) . .
O1 Rh6 C39 102.3(4) . .
C25 Rh6 C39 64.5(6) . .
O8 Rh6 C39 147.1(4) . .
C20 Rh6 C39 38.1(4) . .
C24 Rh6 C21 65.2(5) . .
O1 Rh6 C21 159.8(4) . .
C25 Rh6 C21 38.7(5) . .
O8 Rh6 C21 125.4(4) . .
C20 Rh6 C21 39.1(4) . .
C39 Rh6 C21 64.6(5) . .
C24 Rh6 O4 170.1(4) . .
O1 Rh6 O4 73.8(2) . .
C25 Rh6 O4 133.6(5) . .
O8 Rh6 O4 74.0(2) . .
C20 Rh6 O4 106.9(4) . .
C39 Rh6 O4 137.4(4) . .
C21 Rh6 O4 104.9(4) . .
C24 Rh6 W4 107.5(3) . .
O1 Rh6 W4 38.68(16) . .
C25 Rh6 W4 125.0(4) . .
O8 Rh6 W4 38.95(16) . .
C20 Rh6 W4 155.9(3) . .
C39 Rh6 W4 121.7(3) . .
C21 Rh6 W4 161.2(4) . .
O4 Rh6 W4 82.07(16) . .
C24 Rh6 W2 148.9(5) . .
O1 Rh6 W2 39.22(17) . .
C25 Rh6 W2 169.0(5) . .
O8 Rh6 W2 81.83(17) . .
C20 Rh6 W2 108.6(3) . .
C39 Rh6 W2 116.5(4) . .
C21 Rh6 W2 130.7(4) . .
O4 Rh6 W2 37.77(16) . .
W4 Rh6 W2 64.707(19) . .
C24 Rh6 W3 143.6(4) . .
O1 Rh6 W3 81.73(17) . .
C25 Rh6 W3 114.4(4) . .
O8 Rh6 W3 39.22(17) . .
C20 Rh6 W3 135.0(3) . .
C39 Rh6 W3 173.1(3) . .
C21 Rh6 W3 109.9(3) . .
O4 Rh6 W3 38.03(17) . .
W4 Rh6 W3 64.814(19) . .
W2 Rh6 W3 63.20(2) . .
C30 Rh5 C35 39.5(6) . .
C30 Rh5 C23 65.2(4) . .
C35 Rh5 C23 65.5(5) . .
C30 Rh5 O11 109.1(4) . .
C35 Rh5 O11 93.1(4) . .
C23 Rh5 O11 153.3(4) . .
C30 Rh5 C32 37.7(5) . .
C35 Rh5 C32 64.7(5) . .
C23 Rh5 C32 39.1(5) . .
O11 Rh5 C32 146.1(4) . .
C30 Rh5 C26 65.8(5) . .
C35 Rh5 C26 38.8(6) . .
C23 Rh5 C26 39.8(5) . .
O11 Rh5 C26 113.5(4) . .
C32 Rh5 C26 65.6(5) . .
C30 Rh5 O12 163.6(4) . .
C35 Rh5 O12 135.0(5) . .
C23 Rh5 O12 98.4(4) . .
O11 Rh5 O12 85.3(2) . .
C32 Rh5 O12 128.5(4) . .
C26 Rh5 O12 101.7(4) . .
C30 Rh5 O14 102.3(4) . .
C35 Rh5 O14 138.8(5) . .
C23 Rh5 O14 120.4(5) . .
O11 Rh5 O14 86.2(3) . .
C32 Rh5 O14 94.3(4) . .
C26 Rh5 O14 159.2(4) . .
O12 Rh5 O14 86.1(3) . .
W4 O1 W2 113.6(3) . .
W4 O1 Rh6 100.6(3) . .
W2 O1 Rh6 100.5(2) . .
W3 O3 W1 150.8(4) . .
W2 O4 W3 113.5(3) . .
W2 O4 Rh6 101.5(2) . .
W3 O4 Rh6 101.3(3) . .
W2 O7 W3 99.1(2) . .
W2 O7 W4 99.3(2) . .
W3 O7 W4 99.0(2) . .
W4 O8 W3 113.6(3) . .
W4 O8 Rh6 99.9(3) . .
W3 O8 Rh6 100.3(3) . .
W4 O9 W1 147.1(3) . 3_665
W4 O10 W1 144.3(3) . .
W3 O11 Rh5 141.6(4) . .
W2 O12 Rh5 138.9(4) . .
W2 O15 W1 151.5(4) . 3_665
C39 C20 C21 108.2(11) . .
C39 C20 C42 126.8(12) . .
C21 C20 C42 124.9(12) . .
C39 C20 Rh6 71.3(6) . .
C21 C20 Rh6 70.8(6) . .
C42 C20 Rh6 125.3(8) . .
C25 C21 C20 106.8(12) . .
C25 C21 C33 127.7(14) . .
C20 C21 C33 125.5(13) . .
C25 C21 Rh6 70.1(7) . .
C20 C21 Rh6 70.1(6) . .
C33 C21 Rh6 124.2(9) . .
C32 C23 C26 107.2(11) . .
C32 C23 C50 124.9(15) . .
C26 C23 C50 127.7(14) . .
C32 C23 Rh5 70.8(6) . .
C26 C23 Rh5 70.6(7) . .
C50 C23 Rh5 128.2(9) . .
C25 C24 C39 107.1(12) . .
C25 C24 C51 125.8(17) . .
C39 C24 C51 127.0(17) . .
C25 C24 Rh6 71.3(7) . .
C39 C24 Rh6 71.3(7) . .
C51 C24 Rh6 126.5(9) . .
C24 C25 C21 109.6(12) . .
C24 C25 C43 126.1(17) . .
C21 C25 C43 124.4(17) . .
C24 C25 Rh6 70.3(7) . .
C21 C25 Rh6 71.3(7) . .
C43 C25 Rh6 125.6(10) . .
C35 C26 C23 106.5(11) . .
C35 C26 C47 127.8(16) . .
C23 C26 C47 125.7(15) . .
C35 C26 Rh5 69.8(7) . .
C23 C26 Rh5 69.6(6) . .
C47 C26 Rh5 125.1(9) . .
C32 C30 C35 108.3(12) . .
C32 C30 C40 126.8(15) . .
C35 C30 C40 124.8(15) . .
C32 C30 Rh5 71.9(6) . .
C35 C30 Rh5 70.3(6) . .
C40 C30 Rh5 126.4(9) . .
C30 C32 C23 109.3(11) . .
C30 C32 C36 124.2(15) . .
C23 C32 C36 126.5(15) . .
C30 C32 Rh5 70.4(6) . .
C23 C32 Rh5 70.1(6) . .
C36 C32 Rh5 126.6(9) . .
C21 C33 H33A 109.5 . .
C21 C33 H33B 109.5 . .
H33A C33 H33B 109.5 . .
C21 C33 H33C 109.5 . .
H33A C33 H33C 109.5 . .
H33B C33 H33C 109.5 . .
C26 C35 C30 108.6(11) . .
C26 C35 C38 122.7(17) . .
C30 C35 C38 128.6(17) . .
C26 C35 Rh5 71.5(6) . .
C30 C35 Rh5 70.2(6) . .
C38 C35 Rh5 125.1(9) . .
C32 C36 H36A 109.5 . .
C32 C36 H36B 109.5 . .
H36A C36 H36B 109.5 . .
C32 C36 H36C 109.5 . .
H36A C36 H36C 109.5 . .
H36B C36 H36C 109.5 . .
C35 C38 H38A 109.5 . .
C35 C38 H38B 109.5 . .
H38A C38 H38B 109.5 . .
C35 C38 H38C 109.5 . .
H38A C38 H38C 109.5 . .
H38B C38 H38C 109.5 . .
C20 C39 C24 108.3(12) . .
C20 C39 C49 125.8(15) . .
C24 C39 C49 125.9(15) . .
C20 C39 Rh6 70.7(6) . .
C24 C39 Rh6 69.3(7) . .
C49 C39 Rh6 125.4(10) . .
C30 C40 H40A 109.5 . .
C30 C40 H40B 109.5 . .
H40A C40 H40B 109.5 . .
C30 C40 H40C 109.5 . .
H40A C40 H40C 109.5 . .
H40B C40 H40C 109.5 . .
C20 C42 H42A 109.5 . .
C20 C42 H42B 109.5 . .
H42A C42 H42B 109.5 . .
C20 C42 H42C 109.5 . .
H42A C42 H42C 109.5 . .
H42B C42 H42C 109.5 . .
C25 C43 H43A 109.5 . .
C25 C43 H43B 109.5 . .
H43A C43 H43B 109.5 . .
C25 C43 H43C 109.5 . .
H43A C43 H43C 109.5 . .
H43B C43 H43C 109.5 . .
C26 C47 H47A 109.5 . .
C26 C47 H47B 109.5 . .
H47A C47 H47B 109.5 . .
C26 C47 H47C 109.5 . .
H47A C47 H47C 109.5 . .
H47B C47 H47C 109.5 . .
C39 C49 H49A 109.5 . .
C39 C49 H49B 109.5 . .
H49A C49 H49B 109.5 . .
C39 C49 H49C 109.5 . .
H49A C49 H49C 109.5 . .
H49B C49 H49C 109.5 . .
C23 C50 H50A 109.5 . .
C23 C50 H50B 109.5 . .
H50A C50 H50B 109.5 . .
C23 C50 H50C 109.5 . .
H50A C50 H50C 109.5 . .
H50B C50 H50C 109.5 . .
C24 C51 H51A 109.5 . .
C24 C51 H51B 109.5 . .
H51A C51 H51B 109.5 . .
C24 C51 H51C 109.5 . .
H51A C51 H51C 109.5 . .
H51B C51 H51C 109.5 . .

loop_
_geom_bond_atom_site_label_1
_geom_bond_atom_site_label_2
_geom_bond_distance
_geom_bond_site_symmetry_2
W1 O13 1.704(7) .
W1 O6 1.726(8) .
W1 O3 1.935(6) .
W1 O15 1.960(6) 3_665
W1 O9 2.123(6) 3_665
W1 O10 2.140(6) .
W2 O2 1.728(7) .
W2 O12 1.773(7) .
W2 O15 1.849(6) .
W2 O4 1.995(6) .
W2 O1 2.052(6) .
W2 O7 2.190(6) .
W2 Rh6 3.1913(9) .
W3 O16 1.731(6) .
W3 O11 1.760(7) .
W3 O3 1.867(7) .
W3 O4 2.009(6) .
W3 O8 2.055(6) .
W3 O7 2.208(6) .
W3 Rh6 3.1972(10) .
W4 O5 1.722(7) .
W4 O9 1.803(6) .
W4 O10 1.818(6) .
W4 O1 2.010(6) .
W4 O8 2.018(6) .
W4 O7 2.272(6) .
W4 Rh6 3.1611(9) .
Rh6 C24 2.094(11) .
Rh6 O1 2.098(6) .
Rh6 C25 2.107(12) .
Rh6 O8 2.110(6) .
Rh6 C20 2.112(10) .
Rh6 C39 2.120(11) .
Rh6 C21 2.122(10) .
Rh6 O4 2.123(6) .
Rh5 C30 2.087(10) .
Rh5 C35 2.088(10) .
Rh5 C23 2.096(11) .
Rh5 O11 2.101(7) .
Rh5 C32 2.106(11) .
Rh5 C26 2.110(10) .
Rh5 O12 2.113(6) .
Rh5 O14 2.162(7) .
C20 C39 1.381(16) .
C20 C21 1.418(16) .
C20 C42 1.480(16) .
C21 C25 1.400(19) .
C21 C33 1.477(18) .
C23 C32 1.406(18) .
C23 C26 1.432(19) .
C23 C50 1.461(19) .
C24 C25 1.38(2) .
C24 C39 1.423(19) .
C24 C51 1.49(2) .
C25 C43 1.51(2) .
C26 C35 1.39(2) .
C26 C47 1.475(19) .
C30 C32 1.355(18) .
C30 C35 1.41(2) .
C30 C40 1.488(18) .
C32 C36 1.505(19) .
C33 H33A 0.9600 .
C33 H33B 0.9600 .
C33 H33C 0.9600 .
C35 C38 1.47(2) .
C36 H36A 0.9600 .
C36 H36B 0.9600 .
C36 H36C 0.9600 .
C38 H38A 0.9600 .
C38 H38B 0.9600 .
C38 H38C 0.9600 .
C39 C49 1.44(2) .
C40 H40A 0.9600 .
C40 H40B 0.9600 .
C40 H40C 0.9600 .
C42 H42A 0.9600 .
C42 H42B 0.9600 .
C42 H42C 0.9600 .
C43 H43A 0.9600 .
C43 H43B 0.9600 .
C43 H43C 0.9600 .
C47 H47A 0.9600 .
C47 H47B 0.9600 .
C47 H47C 0.9600 .
C49 H49A 0.9600 .
C49 H49B 0.9600 .
C49 H49C 0.9600 .
C50 H50A 0.9600 .
C50 H50B 0.9600 .
C50 H50C 0.9600 .
C51 H51A 0.9600 .
C51 H51B 0.9600 .
C51 H51C 0.9600 .
